data_4129588
loop_
_publ_author_name
'MacDonald, Matthew R.'
'Langeslay, Ryan R.'
'Ziller, Joseph W.'
'Evans, William J.'

_publ_section_title
;
 Synthesis, Structure, and Reactivity of the Ethyl Yttrium Metallocene,
 (C5Me5)2Y(CH2CH3), Including Activation of Methane.
;
_journal_issue 46
_journal_name_full 'Journal of the American Chemical Society'
_journal_page_first 14716
_journal_page_last 14725
_journal_paper_doi 10.1021/jacs.5b08597
_journal_volume 137
_journal_year 2015
_chemical_formula_sum 'C22 H35 Y'
_chemical_formula_weight 388.41
_space_group_IT_number 14
_space_group_name_Hall '-P 2yn'
_space_group_name_H-M_alt 'P 1 21/n 1'
_symmetry_cell_setting monoclinic
_symmetry_space_group_name_H-M 'P 1 21/n 1'
_atom_sites_solution_hydrogens mixed
_atom_sites_solution_primary direct
_atom_sites_solution_secondary difmap
_audit_creation_method SHELXTL
_cell_angle_alpha 90.00
_cell_angle_beta 101.9057(13)
_cell_angle_gamma 90.00
_cell_formula_units_Z 4
_cell_length_a 8.5822(8)
_cell_length_b 14.0989(13)
_cell_length_c 17.4406(17)
_cell_measurement_reflns_used 6237
_cell_measurement_temperature 143(2)
_cell_measurement_theta_max 27.93
_cell_measurement_theta_min 2.39
_cell_volume 2064.9(3)
_computing_cell_refinement 'Bruker SAINT'
_computing_data_collection 'Bruker APEX2'
_computing_data_reduction 'Bruker SAINT'
_computing_molecular_graphics 'Bruker SHELXTL'
_computing_publication_material 'Bruker SHELXTL'
_computing_structure_refinement 'SHELXL-97 (Sheldrick, 2008)'
_computing_structure_solution 'SHELXS-97 (Sheldrick, 2008)'
_diffrn_ambient_temperature 143(2)
_diffrn_measured_fraction_theta_full 0.960
_diffrn_measured_fraction_theta_max 0.960
_diffrn_measurement_device_type 'Bruker APEX-II CCD'
_diffrn_measurement_method '\f and \w scans'
_diffrn_radiation_monochromator graphite
_diffrn_radiation_source 'fine-focus sealed tube'
_diffrn_radiation_type MoK\a
_diffrn_radiation_wavelength 0.71073
_diffrn_reflns_av_R_equivalents 0.0516
_diffrn_reflns_av_sigmaI/netI 0.0596
_diffrn_reflns_limit_h_max 11
_diffrn_reflns_limit_h_min -11
_diffrn_reflns_limit_k_max 17
_diffrn_reflns_limit_k_min -17
_diffrn_reflns_limit_l_max 22
_diffrn_reflns_limit_l_min -22
_diffrn_reflns_number 17324
_diffrn_reflns_theta_full 27.87
_diffrn_reflns_theta_max 27.87
_diffrn_reflns_theta_min 1.87
_exptl_absorpt_coefficient_mu 2.823
_exptl_absorpt_correction_T_max 0.7245
_exptl_absorpt_correction_T_min 0.5434
_exptl_absorpt_correction_type numerical
_exptl_absorpt_process_details 'Bruker SADABS'
_exptl_crystal_colour yellow
_exptl_crystal_density_diffrn 1.249
_exptl_crystal_density_meas ?
_exptl_crystal_density_method 'not measured'
_exptl_crystal_description irregular
_exptl_crystal_F_000 824
_exptl_crystal_size_max 0.25
_exptl_crystal_size_mid 0.12
_exptl_crystal_size_min 0.12
_refine_diff_density_max 0.591
_refine_diff_density_min -0.347
_refine_diff_density_rms 0.079
_refine_ls_extinction_method none
_refine_ls_goodness_of_fit_ref 1.017
_refine_ls_hydrogen_treatment mixed
_refine_ls_matrix_type full
_refine_ls_number_parameters 238
_refine_ls_number_reflns 4731
_refine_ls_number_restraints 0
_refine_ls_restrained_S_all 1.017
_refine_ls_R_factor_all 0.0685
_refine_ls_R_factor_gt 0.0375
_refine_ls_shift/su_max 0.003
_refine_ls_shift/su_mean 0.000
_refine_ls_structure_factor_coef Fsqd
_refine_ls_weighting_details 'calc w=1/[\s^2^(Fo^2^)+(0.0350P)^2^+1.0173P] where P=(Fo^2^+2Fc^2^)/3'
_refine_ls_weighting_scheme calc
_refine_ls_wR_factor_gt 0.0753
_refine_ls_wR_factor_ref 0.0851
_reflns_number_gt 3416
_reflns_number_total 4731
_reflns_threshold_expression >2sigma(I)
_cod_data_source_file ja5b08597_si_004.cif
_cod_data_source_block mrm13
_cod_depositor_comments
;
The following automatic conversions were performed:

data item '_symmetry_cell_setting' value 'Monoclinic' was changed to
'monoclinic' in accordance with the
/home/saulius/struct/COD-crude-data/automatic-downloads/DataCite-retrospective/ACS/depositions/lib/dictionaries/cif_core.dic
dictionary named 'cif_core.dic' version 2.4.2 last updated on
2011-04-26.

data item '_exptl_crystal_density_meas' value 'none' was changed to
'?' -- the value is perceived as not measured.

data item '_atom_sites_solution_hydrogens' value 'difmap & geom' was
changed to 'mixed'.

Automatic conversion script
Id: cif_fix_values 6909 2019-04-08 15:41:33Z antanas 
;
_cod_original_sg_symbol_H-M P2(1)/n
_cod_database_code 4129588

loop_
_symmetry_equiv_pos_as_xyz
'x, y, z'
'-x+1/2, y+1/2, -z+1/2'
'-x, -y, -z'
'x-1/2, -y-1/2, z-1/2'

loop_
_atom_site_label
_atom_site_type_symbol
_atom_site_fract_x
_atom_site_fract_y
_atom_site_fract_z
_atom_site_U_iso_or_equiv
_atom_site_adp_type
_atom_site_occupancy
_atom_site_symmetry_multiplicity
_atom_site_calc_flag
_atom_site_refinement_flags
Y1 Y 0.86673(3) 0.207369(19) 0.169420(14) 0.01952(8) Uani 1 1 d .
C1 C 1.0043(3) 0.0983(2) 0.28884(15) 0.0235(6) Uani 1 1 d .
C2 C 0.9557(3) 0.0376(2) 0.22363(16) 0.0246(6) Uani 1 1 d .
C3 C 0.7874(3) 0.03520(19) 0.20561(15) 0.0227(6) Uani 1 1 d .
C4 C 0.7318(3) 0.09728(19) 0.25838(15) 0.0210(6) Uani 1 1 d .
C5 C 0.8665(3) 0.1353(2) 0.30990(15) 0.0214(6) Uani 1 1 d .
C6 C 1.1712(3) 0.1121(3) 0.33433(18) 0.0403(9) Uani 1 1 d .
H6A H 1.1803 0.1745 0.3596 0.060 Uiso 1 1 calc R
H6B H 1.2456 0.1083 0.2987 0.060 Uiso 1 1 calc R
H6C H 1.1968 0.0626 0.3744 0.060 Uiso 1 1 calc R
C7 C 1.0651(4) -0.0219(3) 0.18555(19) 0.0445(9) Uani 1 1 d .
H7A H 1.0721 -0.0861 0.2076 0.067 Uiso 1 1 calc R
H7B H 1.1713 0.0068 0.1954 0.067 Uiso 1 1 calc R
H7C H 1.0227 -0.0251 0.1290 0.067 Uiso 1 1 calc R
C8 C 0.6893(4) -0.0343(2) 0.15029(18) 0.0386(8) Uani 1 1 d .
H8A H 0.7393 -0.0450 0.1053 0.058 Uiso 1 1 calc R
H8B H 0.5819 -0.0087 0.1320 0.058 Uiso 1 1 calc R
H8C H 0.6828 -0.0945 0.1775 0.058 Uiso 1 1 calc R
C9 C 0.5611(3) 0.1148(2) 0.26431(18) 0.0323(7) Uani 1 1 d .
H9A H 0.5462 0.0960 0.3164 0.048 Uiso 1 1 calc R
H9B H 0.4901 0.0773 0.2243 0.048 Uiso 1 1 calc R
H9C H 0.5362 0.1823 0.2560 0.048 Uiso 1 1 calc R
C10 C 0.8618(4) 0.1959(2) 0.38015(16) 0.0346(8) Uani 1 1 d .
H10A H 0.8591 0.1552 0.4254 0.052 Uiso 1 1 calc R
H10B H 0.7663 0.2358 0.3694 0.052 Uiso 1 1 calc R
H10C H 0.9568 0.2362 0.3915 0.052 Uiso 1 1 calc R
C11 C 0.7975(3) 0.3386(2) 0.05839(15) 0.0239(6) Uani 1 1 d .
C12 C 0.8485(3) 0.2587(2) 0.02175(15) 0.0242(6) Uani 1 1 d .
C13 C 0.7346(3) 0.18515(19) 0.01989(14) 0.0209(6) Uani 1 1 d .
C14 C 0.6126(3) 0.22091(19) 0.05596(14) 0.0191(6) Uani 1 1 d .
C15 C 0.6518(3) 0.31541(19) 0.08041(15) 0.0204(6) Uani 1 1 d .
C16 C 0.8700(4) 0.4364(2) 0.06413(18) 0.0373(8) Uani 1 1 d .
H16A H 0.9861 0.4313 0.0798 0.056 Uiso 1 1 calc R
H16B H 0.8292 0.4736 0.1032 0.056 Uiso 1 1 calc R
H16C H 0.8418 0.4679 0.0131 0.056 Uiso 1 1 calc R
C17 C 0.9894(4) 0.2545(3) -0.01768(17) 0.0367(8) Uani 1 1 d .
H17A H 0.9527 0.2622 -0.0744 0.055 Uiso 1 1 calc R
H17B H 1.0429 0.1931 -0.0068 0.055 Uiso 1 1 calc R
H17C H 1.0643 0.3055 0.0026 0.055 Uiso 1 1 calc R
C18 C 0.7349(4) 0.0919(2) -0.02200(17) 0.0322(7) Uani 1 1 d .
H18A H 0.6512 0.0509 -0.0096 0.048 Uiso 1 1 calc R
H18B H 0.8386 0.0611 -0.0050 0.048 Uiso 1 1 calc R
H18C H 0.7151 0.1030 -0.0787 0.048 Uiso 1 1 calc R
C19 C 0.4557(3) 0.1727(2) 0.05778(16) 0.0252(6) Uani 1 1 d .
H19A H 0.4213 0.1900 0.1061 0.038 Uiso 1 1 calc R
H19B H 0.4691 0.1038 0.0559 0.038 Uiso 1 1 calc R
H19C H 0.3751 0.1932 0.0125 0.038 Uiso 1 1 calc R
C20 C 0.5517(4) 0.3809(2) 0.11793(17) 0.0332(7) Uani 1 1 d .
H20A H 0.4778 0.4156 0.0772 0.050 Uiso 1 1 calc R
H20B H 0.6207 0.4260 0.1518 0.050 Uiso 1 1 calc R
H20C H 0.4911 0.3438 0.1493 0.050 Uiso 1 1 calc R
C21 C 1.0456(4) 0.3283(3) 0.2353(2) 0.0342(8) Uani 1 1 d .
H21A H 1.029(4) 0.387(2) 0.2201(19) 0.039(10) Uiso 1 1 d .
H21B H 1.079(3) 0.322(2) 0.2891(18) 0.027(8) Uiso 1 1 d .
C22 C 1.1596(4) 0.2825(3) 0.1910(2) 0.0373(8) Uani 1 1 d .
H22A H 1.129(4) 0.226(3) 0.168(2) 0.044(11) Uiso 1 1 d .
H22B H 1.262(4) 0.265(3) 0.224(2) 0.053(11) Uiso 1 1 d .
H22C H 1.182(4) 0.322(2) 0.1477(19) 0.037(9) Uiso 1 1 d .

loop_
_atom_site_aniso_label
_atom_site_aniso_U_11
_atom_site_aniso_U_22
_atom_site_aniso_U_33
_atom_site_aniso_U_23
_atom_site_aniso_U_13
_atom_site_aniso_U_12
Y1 0.01669(13) 0.02322(14) 0.01743(12) 0.00077(12) 0.00071(9) -0.00402(13)
C1 0.0187(14) 0.0310(17) 0.0198(13) 0.0071(12) 0.0018(11) -0.0007(12)
C2 0.0263(16) 0.0244(16) 0.0253(14) 0.0061(12) 0.0104(12) 0.0092(13)
C3 0.0277(16) 0.0192(15) 0.0193(13) 0.0028(11) 0.0004(11) -0.0009(12)
C4 0.0205(14) 0.0207(15) 0.0225(13) 0.0068(11) 0.0062(11) 0.0005(12)
C5 0.0246(15) 0.0228(15) 0.0171(13) 0.0011(11) 0.0053(11) 0.0009(12)
C6 0.0221(17) 0.060(2) 0.0348(17) 0.0133(17) -0.0043(14) -0.0052(16)
C7 0.052(2) 0.048(2) 0.0377(19) 0.0049(17) 0.0193(17) 0.0205(18)
C8 0.052(2) 0.0289(18) 0.0313(17) -0.0005(14) -0.0008(15) -0.0146(16)
C9 0.0216(15) 0.0387(19) 0.0384(17) 0.0119(15) 0.0104(13) 0.0055(14)
C10 0.052(2) 0.0322(18) 0.0215(14) -0.0027(13) 0.0108(14) -0.0025(16)
C11 0.0231(15) 0.0266(16) 0.0210(14) 0.0032(12) 0.0017(11) -0.0050(13)
C12 0.0222(15) 0.0357(17) 0.0147(12) 0.0052(12) 0.0041(11) -0.0006(13)
C13 0.0208(14) 0.0259(17) 0.0143(12) -0.0010(10) -0.0001(10) 0.0017(12)
C14 0.0173(13) 0.0221(15) 0.0152(12) 0.0003(11) -0.0027(10) -0.0002(11)
C15 0.0216(14) 0.0205(15) 0.0184(13) 0.0015(10) 0.0026(11) 0.0013(11)
C16 0.040(2) 0.0353(19) 0.0340(17) 0.0087(14) 0.0013(14) -0.0127(16)
C17 0.0257(16) 0.060(2) 0.0266(16) 0.0027(15) 0.0111(13) 0.0022(16)
C18 0.0347(18) 0.0375(19) 0.0228(14) -0.0067(13) 0.0024(13) 0.0066(15)
C19 0.0193(14) 0.0294(16) 0.0249(14) 0.0030(12) 0.0003(11) -0.0012(12)
C20 0.0358(18) 0.0297(18) 0.0345(16) -0.0033(14) 0.0082(14) 0.0059(15)
C21 0.041(2) 0.0296(19) 0.0309(18) 0.0009(15) 0.0037(15) 0.0001(16)
C22 0.0262(17) 0.045(2) 0.0405(19) 0.0036(19) 0.0068(15) 0.0004(18)

loop_
_atom_type_symbol
_atom_type_description
_atom_type_scat_dispersion_real
_atom_type_scat_dispersion_imag
_atom_type_scat_source
C C 0.0033 0.0016 'International Tables Vol C Tables 4.2.6.8 and 6.1.1.4'
H H 0.0000 0.0000 'International Tables Vol C Tables 4.2.6.8 and 6.1.1.4'
Y Y -2.7962 3.5667 'International Tables Vol C Tables 4.2.6.8 and 6.1.1.4'

loop_
_geom_angle_atom_site_label_1
_geom_angle_atom_site_label_2
_geom_angle_atom_site_label_3
_geom_angle
Cnt1 Y1 C21 107.8
Cnt1 Y1 C22 109.1
Cnt2 Y1 C21 110.1
Cnt2 Y1 C22 106.0
Cnt1 Y1 Cnt2 141.5
H22A Y1 C21 52.5(9)
H22A Y1 C4 129.5(9)
C21 Y1 C4 116.72(10)
H22A Y1 C2 84.1(9)
C21 Y1 C2 111.22(11)
C4 Y1 C2 51.69(8)
H22A Y1 C14 130.5(8)
C21 Y1 C14 130.70(10)
C4 Y1 C14 95.11(8)
C2 Y1 C14 118.07(9)
H22A Y1 C3 114.6(9)
C21 Y1 C3 134.89(10)
C4 Y1 C3 31.37(8)
C2 Y1 C3 31.18(8)
C14 Y1 C3 91.83(8)
H22A Y1 C15 119.9(9)
C21 Y1 C15 99.84(11)
C4 Y1 C15 110.43(8)
C2 Y1 C15 148.65(9)
C14 Y1 C15 31.23(8)
C3 Y1 C15 119.32(8)
H22A Y1 C13 103.0(9)
C21 Y1 C13 130.85(10)
C4 Y1 C13 111.21(8)
C2 Y1 C13 106.33(9)
C14 Y1 C13 31.27(8)
C3 Y1 C13 92.74(8)
C15 Y1 C13 51.76(8)
H22A Y1 C12 79.3(8)
C21 Y1 C12 100.00(11)
C4 Y1 C12 142.29(9)
C2 Y1 C12 123.58(9)
C14 Y1 C12 51.37(8)
C3 Y1 C12 121.25(9)
C15 Y1 C12 51.38(9)
C13 Y1 C12 31.17(9)
H22A Y1 C5 104.3(8)
C21 Y1 C5 87.27(10)
C4 Y1 C5 31.10(8)
C2 Y1 C5 51.27(8)
C14 Y1 C5 124.32(8)
C3 Y1 C5 51.39(8)
C15 Y1 C5 129.16(8)
C13 Y1 C5 141.75(8)
C12 Y1 C5 172.57(9)
H22A Y1 C11 88.9(9)
C21 Y1 C11 83.11(11)
C4 Y1 C11 141.53(8)
C2 Y1 C11 154.37(9)
C14 Y1 C11 51.34(8)
C3 Y1 C11 141.93(8)
C15 Y1 C11 31.12(8)
C13 Y1 C11 51.41(8)
C12 Y1 C11 30.81(9)
C5 Y1 C11 153.85(9)
H22A Y1 C1 78.4(8)
C21 Y1 C1 84.26(11)
C4 Y1 C1 51.29(8)
C2 Y1 C1 31.03(9)
C14 Y1 C1 142.67(8)
C3 Y1 C1 51.27(8)
C15 Y1 C1 159.75(8)
C13 Y1 C1 137.35(9)
C12 Y1 C1 147.84(9)
C5 Y1 C1 30.74(8)
C11 Y1 C1 165.88(8)
H22A Y1 C22 18.9(9)
C21 Y1 C22 33.95(12)
C4 Y1 C22 131.70(10)
C2 Y1 C22 96.61(11)
C14 Y1 C22 133.17(10)
C3 Y1 C22 127.73(10)
C15 Y1 C22 112.08(10)
C13 Y1 C22 112.63(10)
C12 Y1 C22 83.92(10)
C5 Y1 C22 101.58(10)
C11 Y1 C22 83.64(10)
C1 Y1 C22 82.35(10)
C5 C1 C2 108.0(2)
C5 C1 C6 125.1(3)
C2 C1 C6 126.5(3)
C5 C1 Y1 74.28(15)
C2 C1 Y1 73.19(15)
C6 C1 Y1 124.0(2)
C3 C2 C1 108.1(2)
C3 C2 C7 126.0(3)
C1 C2 C7 125.6(3)
C3 C2 Y1 74.59(15)
C1 C2 Y1 75.78(16)
C7 C2 Y1 120.55(19)
C2 C3 C4 107.8(2)
C2 C3 C8 124.7(3)
C4 C3 C8 126.7(3)
C2 C3 Y1 74.24(16)
C4 C3 Y1 74.07(15)
C8 C3 Y1 125.79(18)
C5 C4 C3 107.7(2)
C5 C4 C9 124.9(3)
C3 C4 C9 127.2(3)
C5 C4 Y1 75.47(15)
C3 C4 Y1 74.56(15)
C9 C4 Y1 119.75(18)
C1 C5 C4 108.3(2)
C1 C5 C10 126.1(3)
C4 C5 C10 125.3(3)
C1 C5 Y1 74.98(15)
C4 C5 Y1 73.43(14)
C10 C5 Y1 122.77(19)
C12 C11 C15 108.2(2)
C12 C11 C16 126.8(3)
C15 C11 C16 124.6(3)
C12 C11 Y1 74.31(16)
C15 C11 Y1 73.69(15)
C16 C11 Y1 124.18(18)
C11 C12 C13 108.5(2)
C11 C12 C17 126.2(3)
C13 C12 C17 124.9(3)
C11 C12 Y1 74.87(15)
C13 C12 Y1 74.04(15)
C17 C12 Y1 122.67(19)
C14 C13 C12 107.3(2)
C14 C13 C18 126.9(3)
C12 C13 C18 125.4(3)
C14 C13 Y1 74.10(14)
C12 C13 Y1 74.79(15)
C18 C13 Y1 122.70(18)
C15 C14 C13 108.4(2)
C15 C14 C19 124.9(2)
C13 C14 C19 126.2(2)
C15 C14 Y1 74.55(14)
C13 C14 Y1 74.63(14)
C19 C14 Y1 123.65(17)
C14 C15 C11 107.6(2)
C14 C15 C20 126.0(3)
C11 C15 C20 126.3(3)
C14 C15 Y1 74.22(14)
C11 C15 Y1 75.19(16)
C20 C15 Y1 119.53(18)
C22 C21 Y1 82.6(2)
C21 C22 Y1 63.47(18)

loop_
_geom_bond_atom_site_label_1
_geom_bond_atom_site_label_2
_geom_bond_distance
Y1 Cnt1 2.350
Y1 Cnt2 2.351
Y1 H22A 2.27(3)
Y1 C21 2.419(3)
Y1 C4 2.627(3)
Y1 C2 2.628(3)
Y1 C14 2.632(2)
Y1 C3 2.633(3)
Y1 C15 2.636(3)
Y1 C13 2.639(2)
Y1 C12 2.649(3)
Y1 C5 2.653(3)
Y1 C11 2.656(3)
Y1 C1 2.661(3)
Y1 C22 2.682(4)
C1 C5 1.408(4)
C1 C2 1.415(4)
C1 C6 1.501(4)
C2 C3 1.414(4)
C2 C7 1.512(4)
C3 C4 1.422(4)
C3 C8 1.505(4)
C4 C5 1.415(4)
C4 C9 1.510(4)
C5 C10 1.501(4)
C11 C12 1.409(4)
C11 C15 1.420(4)
C11 C16 1.507(4)
C12 C13 1.421(4)
C12 C17 1.511(4)
C13 C14 1.421(4)
C13 C18 1.504(4)
C14 C15 1.418(4)
C14 C19 1.515(4)
C15 C20 1.500(4)
C21 C22 1.510(5)
